data_1520811
loop_
_publ_author_name
'Balagurov, A.M.'
'Kozlenko, D.P.'
'Hull, S.'
'Glazkov, V.P.'
'Savenko, B.N.'
'Somenkov, V.A.'

_publ_section_title
;
 Neutron diffraction study of structural changes in ammonium halides under
 high pressure
;
_journal_name_full 'Physik (Berlin)'
_journal_page_first 92
_journal_page_last 96
_journal_volume 265
_journal_year 1999
_chemical_formula_sum 'D4 I N'
_chemical_name_systematic '(N D4) I'
_space_group_IT_number 129
_symmetry_space_group_name_Hall 'P 4ab 2ab -1ab'
_symmetry_space_group_name_H-M 'P 4/n m m :1'
_cell_angle_alpha 90
_cell_angle_beta 90
_cell_angle_gamma 90
_cell_formula_units_Z 2
_cell_length_a 5.6
_cell_length_b 5.6
_cell_length_c 3.92
_cell_volume 122.931
_citation_journal_id_ASTM PHYBE3
_cod_data_source_file Balagurov_PHYBE3_1999_578.cif
_cod_data_source_block D4I1N1
_cod_original_cell_volume 122.9312
_cod_original_sg_symbol_Hall '-P 4a 2a (x-1/4,y+1/4,z)'
_cod_original_formula_sum 'D4 I1 N1'
_cod_database_code 1520811

loop_
_symmetry_equiv_pos_as_xyz
x,y,z
-y+1/2,x+1/2,z
-x,-y,z
y+1/2,-x+1/2,z
x+1/2,-y+1/2,-z
y,x,-z
-x+1/2,y+1/2,-z
-y,-x,-z
-x+1/2,-y+1/2,-z
y,-x,-z
x+1/2,y+1/2,-z
-y,x,-z
-x,y,z
-y+1/2,-x+1/2,z
x,-y,z
y+1/2,x+1/2,z

loop_
_atom_site_label
_atom_site_type_symbol
_atom_site_fract_x
_atom_site_fract_y
_atom_site_fract_z
_atom_site_occupancy
_atom_site_U_iso_or_equiv
I1 I-1 0 0.5 0.524 1 0.0
N1 N-3 0 0 0 1 0.0
D1 D+1 0 0.149 0.149 1 0.0
